data_4318369
loop_
_publ_author_name
'Koji Abe'
'Kanako Matsufuji'
'Masaaki Ohba'
'Hisashi \=Okawa'

_publ_contact_author_address
;
Dept. of Chem., Fac. of Sci., Kyushu Univ., Hakozaki 6-10-1, Higashi-ku,
Fukuoka 812-8581, JAPAN
;
_publ_contact_author_email ' okawascc@mbox.nc.kyushu-u.ac.jp '
_publ_contact_author_fax ' +81-92-642-2598 '
_publ_contact_author_name ' Hisashi Okawa'
_publ_contact_author_phone ' +81-92-642-2596 '
_publ_section_title
;
 Site Specificity of Metal Ions in Heterodinuclear Complexes Derived from
 an "End-Off" Compartmental Ligand
;
_journal_name_full 'Inorganic Chemistry'
_journal_page_first 4461
_journal_page_last 4467
_journal_paper_doi 10.1021/ic020002f
_journal_volume 41
_journal_year 2002
_chemical_formula_sum 'C30 H40 Cl N5 Ni O10 Zn'
_chemical_formula_weight 790.21
_space_group_IT_number 2
_symmetry_cell_setting triclinic
_symmetry_Int_Tables_number 2
_symmetry_space_group_name_Hall '-P 1'
_symmetry_space_group_name_H-M 'P -1'
_cell_angle_alpha 111.87(2)
_cell_angle_beta 95.76(3)
_cell_angle_gamma 76.61(2)
_cell_formula_units_Z 2
_cell_length_a 12.134(3)
_cell_length_b 14.696(4)
_cell_length_c 11.700(5)
_cell_measurement_reflns_used 25
_cell_measurement_temperature 296.2
_cell_measurement_theta_max 12.2
_cell_measurement_theta_min 11.0
_cell_volume 1883.3(11)
_computing_cell_refinement 'MSC/AFC Diffractometer Control'
_computing_data_collection 'MSC/AFC Diffractometer Control'
_computing_data_reduction 'teXsan Ver. 1.11'
_computing_publication_material 'teXsan Ver. 1.11'
_computing_structure_refinement 'teXsan Ver. 1.10'
_computing_structure_solution DirectMethod
_diffrn_measured_fraction_theta_full 0.9884
_diffrn_measured_fraction_theta_max 0.9884
_diffrn_measurement_device_type 'Rigaku AFC7R'
_diffrn_measurement_method \w-2\q
_diffrn_radiation_type 'Mo K\a'
_diffrn_radiation_wavelength 0.7107
_diffrn_reflns_av_R_equivalents 0.025
_diffrn_reflns_limit_h_max 15
_diffrn_reflns_limit_h_min 0
_diffrn_reflns_limit_k_max 19
_diffrn_reflns_limit_k_min -18
_diffrn_reflns_limit_l_max 15
_diffrn_reflns_limit_l_min -15
_diffrn_reflns_number 9014
_diffrn_reflns_theta_full 27.54
_diffrn_reflns_theta_max 27.54
_diffrn_standards_decay_% 6.09
_diffrn_standards_interval_count 150
_diffrn_standards_number 3
_exptl_absorpt_coefficient_mu 1.264
_exptl_absorpt_correction_T_max 0.777
_exptl_absorpt_correction_T_min 0.662
_exptl_absorpt_correction_type psi-scan
_exptl_absorpt_process_details '(North, Phillips & Mathews, 1968)'
_exptl_crystal_colour green
_exptl_crystal_density_diffrn 1.393
_exptl_crystal_density_method 'not measured'
_exptl_crystal_description prismatic
_exptl_crystal_size_max 0.300
_exptl_crystal_size_mid 0.250
_exptl_crystal_size_min 0.200
_refine_diff_density_max 1.20
_refine_diff_density_min -0.63
_refine_ls_extinction_method none
_refine_ls_goodness_of_fit_ref 1.363
_refine_ls_hydrogen_treatment noref
_refine_ls_number_parameters 485
_refine_ls_number_reflns 5166
_refine_ls_R_factor_gt 0.0555
_refine_ls_shift/su_max 0.9340
_refine_ls_structure_factor_coef F
_refine_ls_weighting_details 'w = 1/[\s^2^(Fo) + 0.00203|Fo|^2^]'
_refine_ls_weighting_scheme calc
_refine_ls_wR_factor_ref 0.0785
_reflns_number_gt 5166
_reflns_number_total 8585
_reflns_threshold_expression F^2^>3.0\s(F^2^)
_cod_data_source_file ic020002f_6.cif
_cod_data_source_block '[ZnNi(L)(AcO)2]ClO4MeOH(7')'
_cod_original_cell_volume 1883(1)
_cod_original_sg_symbol_H-M 'P -1 '
_cod_original_formula_sum 'C30 H40 Cl N5 O10 Ni Zn '
_cod_database_code 4318369

loop_
_symmetry_equiv_pos_as_xyz
x,y,z
-x,-y,-z

loop_
_atom_site_label
_atom_site_type_symbol
_atom_site_fract_x
_atom_site_fract_y
_atom_site_fract_z
_atom_site_U_iso_or_equiv
_atom_site_adp_type
_atom_site_occupancy
_atom_site_calc_flag
_atom_site_refinement_flags
_atom_site_disorder_assembly
_atom_site_disorder_group
Zn(1) Zn -0.03427(4) 0.80196(4) 0.05835(5) 0.0608(2) Uani 1.00 d . . .
Ni(1) Ni 0.20479(4) 0.69469(4) 0.15356(5) 0.0539(2) Uani 1.00 d . . .
Cl(1) Cl 0.4278(2) 0.8296(1) -0.2816(2) 0.0915(5) Uani 1.00 d . . .
O(1) O 0.0764(2) 0.8223(2) 0.2022(3) 0.0593(8) Uani 1.00 d . . .
O(2) O 0.0602(3) 0.7541(3) -0.0914(3) 0.077(1) Uani 1.00 d . . .
O(3) O 0.2008(3) 0.6534(2) -0.0346(3) 0.0687(10) Uani 1.00 d . . .
O(4) O -0.0736(3) 0.6878(3) 0.0846(4) 0.075(1) Uani 1.00 d . . .
O(5) O 0.0839(3) 0.6203(2) 0.1639(4) 0.071(1) Uani 1.00 d . . .
O(6) O 0.363(1) 0.9043(8) -0.312(1) 0.107(4) Uani 0.60 d P . .
O(7) O 0.483(2) 0.874(1) -0.167(1) 0.138(6) Uani 0.60 d P . .
O(8) O 0.453(3) 0.729(1) -0.362(2) 0.167(7) Uani 0.60 d P . .
O(9) O 0.348(2) 0.807(2) -0.208(4) 0.17(1) Uani 0.40 d P . .
O(10) O 0.512(3) 0.799(6) -0.352(3) 0.22(2) Uani 0.30 d P . .
O(11) O 0.544(2) 0.831(3) -0.275(7) 0.24(2) Uani 0.30 d P . .
O(12) O 0.432(5) 0.885(3) -0.361(3) 0.15(1) Uani 0.30 d P . .
O(13) O 0.428(3) 0.846(2) -0.159(2) 0.115(8) Uani 0.30 d P . .
O(14) O 0.310(2) 0.854(4) -0.289(3) 0.18(1) Uani 0.30 d P . .
O(15) O 0.389(5) 0.749(3) -0.331(4) 0.15(2) Uani 0.30 d P . .
O(16) O 0.041(3) 0.470(3) 0.466(4) 0.22(1) Uiso 0.25 d P . .
O(17) O 0.318(7) 0.391(5) 0.520(6) 0.37(2) Uiso 0.25 d P . .
N(1) N -0.0740(3) 0.9564(3) 0.1075(4) 0.067(1) Uani 1.00 d . . .
N(2) N -0.1913(3) 0.8194(4) -0.0441(4) 0.076(1) Uani 1.00 d . . .
N(3) N 0.2555(3) 0.7223(3) 0.3406(4) 0.064(1) Uani 1.00 d . . .
N(4) N 0.3188(3) 0.5591(3) 0.1391(4) 0.068(1) Uani 1.00 d . . .
N(5) N 0.3254(3) 0.7825(3) 0.1703(4) 0.0557(10) Uani 1.00 d . . .
C(1) C 0.1697(7) 1.1680(5) 0.5903(7) 0.115(3) Uani 1.00 d . . .
C(2) C 0.1377(5) 1.0783(4) 0.4888(5) 0.080(2) Uani 1.00 d . . .
C(3) C 0.0765(5) 1.0852(4) 0.3862(5) 0.073(2) Uani 1.00 d . . .
C(4) C 0.0474(4) 1.0016(3) 0.2900(4) 0.060(1) Uani 1.00 d . . .
C(5) C 0.0889(4) 0.9058(3) 0.2952(4) 0.055(1) Uani 1.00 d . . .
C(6) C 0.1432(4) 0.8988(4) 0.4050(5) 0.064(1) Uani 1.00 d . . .
C(7) C 0.1676(4) 0.9834(4) 0.4978(5) 0.072(1) Uani 1.00 d . . .
C(8) C -0.0326(4) 1.0209(3) 0.1961(5) 0.068(1) Uani 1.00 d . . .
C(9) C -0.1637(5) 0.9924(4) 0.0306(6) 0.082(2) Uani 1.00 d . . .
C(10) C -0.1874(5) 0.9031(5) -0.0812(6) 0.085(2) Uani 1.00 d . . .
C(11) C -0.2890(5) 0.8427(6) 0.0346(7) 0.097(2) Uani 1.00 d . . .
C(12) C -0.1964(6) 0.7297(6) -0.1549(7) 0.105(2) Uani 1.00 d . . .
C(13) C 0.1665(4) 0.8009(4) 0.4238(4) 0.069(1) Uani 1.00 d . . .
C(14) C 0.2711(5) 0.6238(4) 0.3556(6) 0.080(2) Uani 1.00 d . . .
C(15) C 0.3340(4) 0.5425(4) 0.2445(6) 0.076(2) Uani 1.00 d . . .
C(16) C 0.4028(5) 0.4542(5) 0.2509(7) 0.094(2) Uani 1.00 d . . .
C(17) C 0.4535(6) 0.3840(5) 0.1450(9) 0.112(3) Uani 1.00 d . . .
C(18) C 0.4342(5) 0.3983(4) 0.0343(8) 0.098(2) Uani 1.00 d . . .
C(19) C 0.3674(4) 0.4886(4) 0.0340(6) 0.077(2) Uani 1.00 d . . .
C(20) C 0.3646(4) 0.7550(4) 0.3636(5) 0.070(2) Uani 1.00 d . . .
C(21) C 0.3788(4) 0.8076(4) 0.2790(5) 0.064(1) Uani 1.00 d . . .
C(22) C 0.4491(5) 0.8751(4) 0.3138(6) 0.081(2) Uani 1.00 d . . .
C(23) C 0.4649(5) 0.9172(4) 0.2301(7) 0.093(2) Uani 1.00 d . . .
C(24) C 0.4112(4) 0.8896(4) 0.1146(6) 0.078(2) Uani 1.00 d . . .
C(25) C 0.3412(4) 0.8238(3) 0.0887(5) 0.062(1) Uani 1.00 d . . .
C(26) C 0.1476(4) 0.6858(4) -0.1135(5) 0.064(1) Uani 1.00 d . . .
C(27) C 0.1942(6) 0.6422(5) -0.2412(6) 0.097(2) Uani 1.00 d . . .
C(28) C -0.0184(4) 0.6281(3) 0.1353(5) 0.064(1) Uani 1.00 d . . .
C(29) C -0.0805(5) 0.5612(4) 0.1579(6) 0.087(2) Uani 1.00 d . . .
C(30) C 0.133(4) 0.450(3) 0.529(4) 0.15(1) Uiso 0.25 d P . .
C(31) C 0.214(6) 0.379(5) 0.493(6) 0.22(2) Uiso 0.25 d P . .
H(1) H 0.1412 1.2271 0.5710 0.1123 Uiso 1.00 calc . . .
H(2) H 0.1384 1.1764 0.6654 0.1003 Uiso 1.00 calc . . .
H(3) H 0.2500 1.1584 0.5987 0.1456 Uiso 1.00 calc . . .
H(4) H 0.0520 1.1495 0.3797 0.1188 Uiso 1.00 calc . . .
H(5) H 0.2240 0.9678 0.5670 0.1003 Uiso 1.00 calc . . .
H(6) H -0.0588 1.0957 0.2125 0.1003 Uiso 1.00 calc . . .
H(7) H -0.1391 1.0389 0.0045 0.1046 Uiso 1.00 calc . . .
H(8) H -0.2309 1.0255 0.0766 0.1003 Uiso 1.00 calc . . .
H(9) H -0.2562 0.9224 -0.1197 0.1081 Uiso 1.00 calc . . .
H(10) H -0.1268 0.8825 -0.1391 0.1081 Uiso 1.00 calc . . .
H(11) H -0.2847 0.8999 0.1066 0.1046 Uiso 1.00 calc . . .
H(12) H -0.2905 0.7873 0.0570 0.1003 Uiso 1.00 calc . . .
H(13) H -0.3576 0.8572 -0.0097 0.1003 Uiso 1.00 calc . . .
H(14) H -0.2632 0.7416 -0.2009 0.1003 Uiso 1.00 calc . . .
H(15) H -0.1963 0.6741 -0.1312 0.1123 Uiso 1.00 calc . . .
H(16) H -0.1319 0.7144 -0.2039 0.1003 Uiso 1.00 calc . . .
H(17) H 0.1884 0.8178 0.5229 0.1003 Uiso 1.00 calc . . .
H(18) H 0.0897 0.7646 0.3932 0.1003 Uiso 1.00 calc . . .
H(19) H 0.3110 0.6321 0.4431 0.1003 Uiso 1.00 calc . . .
H(20) H 0.1895 0.6127 0.3618 0.1003 Uiso 1.00 calc . . .
H(21) H 0.4128 0.4571 0.3501 0.1003 Uiso 1.00 calc . . .
H(22) H 0.5004 0.3254 0.1478 0.1266 Uiso 1.00 calc . . .
H(23) H 0.4670 0.3493 -0.0387 0.1201 Uiso 1.00 calc . . .
H(24) H 0.3521 0.5001 -0.0395 0.0965 Uiso 1.00 calc . . .
H(25) H 0.3834 0.7921 0.4524 0.1003 Uiso 1.00 calc . . .
H(26) H 0.4277 0.6950 0.3585 0.1003 Uiso 1.00 calc . . .
H(27) H 0.4966 0.8830 0.3907 0.1003 Uiso 1.00 calc . . .
H(28) H 0.5117 0.9646 0.2496 0.1223 Uiso 1.00 calc . . .
H(29) H 0.4213 0.9217 0.0492 0.1003 Uiso 1.00 calc . . .
H(30) H 0.2992 0.7929 -0.0093 0.1003 Uiso 1.00 calc . . .
H(31) H 0.2520 0.6755 -0.2448 0.1147 Uiso 1.00 calc . . .
H(32) H 0.2246 0.5733 -0.2614 0.1123 Uiso 1.00 calc . . .
H(33) H 0.1351 0.6523 -0.2981 0.1304 Uiso 1.00 calc . . .
H(34) H -0.1039 0.5895 0.2415 0.1003 Uiso 1.00 calc . . .
H(35) H -0.0344 0.4978 0.1407 0.1266 Uiso 1.00 calc . . .
H(36) H -0.1471 0.5576 0.1058 0.1123 Uiso 1.00 calc . . .

loop_
_atom_site_aniso_label
_atom_site_aniso_U_11
_atom_site_aniso_U_22
_atom_site_aniso_U_33
_atom_site_aniso_U_12
_atom_site_aniso_U_13
_atom_site_aniso_U_23
Zn(1) 0.0488(3) 0.0584(3) 0.0737(4) -0.0072(2) -0.0059(2) 0.0264(3)
Ni(1) 0.0473(3) 0.0437(3) 0.0710(4) -0.0068(2) -0.0062(2) 0.0246(2)
Cl(1) 0.108(1) 0.0803(10) 0.0835(10) -0.0115(9) -0.0197(9) 0.0368(8)
O(1) 0.055(2) 0.045(2) 0.071(2) -0.007(1) -0.012(1) 0.019(1)
O(2) 0.061(2) 0.087(2) 0.081(2) 0.003(2) 0.002(2) 0.040(2)
O(3) 0.069(2) 0.058(2) 0.069(2) -0.007(2) -0.004(2) 0.017(2)
O(4) 0.063(2) 0.065(2) 0.102(3) -0.021(2) -0.015(2) 0.035(2)
O(5) 0.061(2) 0.056(2) 0.104(3) -0.016(1) -0.009(2) 0.036(2)
O(6) 0.129(9) 0.077(5) 0.119(9) -0.020(6) -0.055(7) 0.054(6)
O(7) 0.13(1) 0.20(2) 0.089(7) -0.06(1) -0.038(7) 0.068(9)
O(8) 0.25(3) 0.094(8) 0.097(9) 0.05(1) 0.00(1) 0.021(6)
O(9) 0.14(2) 0.12(1) 0.28(3) -0.02(1) 0.04(2) 0.11(2)
O(10) 0.09(2) 0.36(7) 0.10(2) -0.03(3) 0.01(2) -0.02(3)
O(11) 0.07(1) 0.25(4) 0.34(6) -0.05(2) -0.08(3) 0.07(4)
O(12) 0.28(5) 0.12(2) 0.10(2) -0.14(3) -0.06(2) 0.05(2)
O(13) 0.14(2) 0.09(1) 0.10(1) -0.02(1) -0.02(1) 0.019(10)
O(14) 0.13(2) 0.18(3) 0.17(3) -0.04(2) -0.02(2) -0.01(2)
O(15) 0.23(4) 0.12(3) 0.14(3) -0.11(3) -0.02(3) 0.04(2)
N(1) 0.055(2) 0.060(2) 0.086(3) 0.001(2) -0.004(2) 0.034(2)
N(2) 0.051(2) 0.090(3) 0.082(3) -0.010(2) -0.011(2) 0.032(2)
N(3) 0.058(2) 0.065(2) 0.075(2) -0.011(2) -0.009(2) 0.037(2)
N(4) 0.052(2) 0.055(2) 0.102(3) -0.005(2) -0.003(2) 0.038(2)
N(5) 0.047(2) 0.048(2) 0.069(2) -0.005(1) -0.003(2) 0.021(2)
C(1) 0.135(6) 0.086(5) 0.098(5) -0.041(4) -0.007(4) -0.004(4)
C(2) 0.076(3) 0.074(3) 0.075(3) -0.018(3) 0.009(3) 0.005(3)
C(3) 0.074(3) 0.055(3) 0.081(3) -0.011(2) 0.016(3) 0.013(2)
C(4) 0.061(2) 0.046(2) 0.069(3) -0.007(2) 0.013(2) 0.016(2)
C(5) 0.047(2) 0.054(2) 0.061(2) -0.011(2) 0.004(2) 0.016(2)
C(6) 0.057(3) 0.067(3) 0.067(3) -0.009(2) 0.003(2) 0.024(2)
C(7) 0.060(3) 0.078(3) 0.067(3) -0.015(2) 0.003(2) 0.014(3)
C(8) 0.063(3) 0.049(2) 0.093(4) 0.001(2) 0.015(2) 0.030(2)
C(9) 0.065(3) 0.081(4) 0.101(4) 0.005(3) -0.008(3) 0.049(3)
C(10) 0.058(3) 0.102(4) 0.093(4) 0.002(3) -0.014(3) 0.049(4)
C(11) 0.052(3) 0.123(5) 0.123(5) -0.015(3) -0.003(3) 0.055(4)
C(12) 0.082(4) 0.116(5) 0.102(5) -0.023(4) -0.025(3) 0.027(4)
C(13) 0.069(3) 0.075(3) 0.063(3) -0.012(2) 0.000(2) 0.028(2)
C(14) 0.080(3) 0.084(4) 0.096(4) -0.011(3) -0.009(3) 0.061(3)
C(15) 0.061(3) 0.065(3) 0.111(4) -0.015(2) -0.013(3) 0.047(3)
C(16) 0.082(4) 0.072(4) 0.138(6) -0.004(3) -0.011(4) 0.059(4)
C(17) 0.084(4) 0.079(4) 0.183(8) 0.011(3) 0.002(5) 0.076(5)
C(18) 0.072(3) 0.062(3) 0.154(6) 0.004(3) 0.015(4) 0.039(4)
C(19) 0.058(3) 0.054(3) 0.112(4) -0.003(2) 0.006(3) 0.028(3)
C(20) 0.059(3) 0.082(3) 0.077(3) -0.015(2) -0.018(2) 0.041(3)
C(21) 0.050(2) 0.060(3) 0.081(3) -0.008(2) -0.003(2) 0.028(2)
C(22) 0.069(3) 0.078(3) 0.090(4) -0.029(3) -0.009(3) 0.016(3)
C(23) 0.077(4) 0.071(3) 0.132(5) -0.035(3) 0.003(4) 0.025(4)
C(24) 0.063(3) 0.068(3) 0.108(4) -0.011(2) 0.008(3) 0.039(3)
C(25) 0.054(2) 0.055(2) 0.079(3) -0.003(2) 0.003(2) 0.031(2)
C(26) 0.058(3) 0.060(3) 0.076(3) -0.018(2) 0.000(2) 0.025(2)
C(27) 0.098(4) 0.107(5) 0.083(4) -0.006(4) 0.014(3) 0.036(4)
C(28) 0.068(3) 0.050(2) 0.070(3) -0.020(2) 0.003(2) 0.014(2)
C(29) 0.091(4) 0.073(3) 0.107(4) -0.038(3) 0.007(3) 0.031(3)

loop_
_atom_type_symbol
_atom_type_description
_atom_type_scat_dispersion_real
_atom_type_scat_dispersion_imag
_atom_type_scat_source
C C 0.003 0.002
;International Tables for Crystallography
(1992, Vol. C, Tables 4.2.6.8 and 6.1.1.1)
;
H H 0.000 0.000
;International Tables for Crystallography
(1992, Vol. C, Table 6.1.1.2)
;
N N 0.006 0.003
;International Tables for Crystallography
(1992, Vol. C, Tables 4.2.6.8 and 6.1.1.1)
;
O O 0.011 0.006
;International Tables for Crystallography
(1992, Vol. C, Tables 4.2.6.8 and 6.1.1.1)
;
Cl Cl 0.148 0.159
;International Tables for Crystallography
(1992, Vol. C, Tables 4.2.6.8 and 6.1.1.1)
;
Ni Ni 0.339 1.112
;International Tables for Crystallography
(1992, Vol. C, Tables 4.2.6.8 and 6.1.1.1)
;
Zn Zn 0.284 1.430
;International Tables for Crystallography
(1992, Vol. C, Tables 4.2.6.8 and 6.1.1.1)
;

loop_
_geom_angle_atom_site_label_1
_geom_angle_atom_site_label_2
_geom_angle_atom_site_label_3
_geom_angle
_geom_angle_site_symmetry_1
_geom_angle_site_symmetry_2
_geom_angle_site_symmetry_3
_geom_angle_publ_flag
O(1) Zn(1) O(2) 105.6(1) . . . yes
O(1) Zn(1) O(4) 91.8(1) . . . yes
O(1) Zn(1) N(1) 87.5(1) . . . yes
O(1) Zn(1) N(2) 159.6(2) . . . yes
O(2) Zn(1) O(4) 110.8(2) . . . yes
O(2) Zn(1) N(1) 103.9(2) . . . yes
O(2) Zn(1) N(2) 93.0(2) . . . yes
O(4) Zn(1) N(1) 144.1(2) . . . yes
O(4) Zn(1) N(2) 89.4(2) . . . yes
N(1) Zn(1) N(2) 79.8(2) . . . yes
O(1) Ni(1) O(3) 100.8(1) . . . yes
O(1) Ni(1) O(5) 85.8(1) . . . yes
O(1) Ni(1) N(3) 91.8(1) . . . yes
O(1) Ni(1) N(4) 165.9(2) . . . yes
O(1) Ni(1) N(5) 90.6(1) . . . yes
O(3) Ni(1) O(5) 96.9(1) . . . yes
O(3) Ni(1) N(3) 164.8(1) . . . yes
O(3) Ni(1) N(4) 90.3(2) . . . yes
O(3) Ni(1) N(5) 91.1(1) . . . yes
O(5) Ni(1) N(3) 92.5(1) . . . yes
O(5) Ni(1) N(4) 84.3(1) . . . yes
O(5) Ni(1) N(5) 171.8(1) . . . yes
N(3) Ni(1) N(4) 78.7(2) . . . yes
N(3) Ni(1) N(5) 80.3(1) . . . yes
N(4) Ni(1) N(5) 97.9(1) . . . yes
O(6) Cl(1) O(7) 107.1(9) . . . yes
O(6) Cl(1) O(8) 124.3(9) . . . yes
O(6) Cl(1) O(9) 102(1) . . . yes
O(6) Cl(1) O(10) 104(3) . . . yes
O(6) Cl(1) O(11) 113(2) . . . yes
O(6) Cl(1) O(12) 41(2) . . . yes
O(6) Cl(1) O(13) 113(1) . . . yes
O(6) Cl(1) O(14) 52(2) . . . yes
O(6) Cl(1) O(15) 110(2) . . . yes
O(7) Cl(1) O(8) 127(1) . . . yes
O(7) Cl(1) O(9) 86(1) . . . yes
O(7) Cl(1) O(10) 99(1) . . . yes
O(7) Cl(1) O(11) 58(2) . . . yes
O(7) Cl(1) O(12) 108(1) . . . yes
O(7) Cl(1) O(13) 37(1) . . . yes
O(7) Cl(1) O(14) 118(1) . . . yes
O(7) Cl(1) O(15) 134(1) . . . yes
O(8) Cl(1) O(9) 91(1) . . . yes
O(8) Cl(1) O(10) 60(2) . . . yes
O(8) Cl(1) O(11) 88(2) . . . yes
O(8) Cl(1) O(12) 103(1) . . . yes
O(8) Cl(1) O(13) 116(1) . . . yes
O(8) Cl(1) O(14) 102(1) . . . yes
O(8) Cl(1) O(15) 35(2) . . . yes
O(9) Cl(1) O(10) 149(3) . . . yes
O(9) Cl(1) O(11) 135(2) . . . yes
O(9) Cl(1) O(12) 143(2) . . . yes
O(9) Cl(1) O(13) 50(1) . . . yes
O(9) Cl(1) O(14) 55(2) . . . yes
O(9) Cl(1) O(15) 61(2) . . . yes
O(10) Cl(1) O(11) 40(2) . . . yes
O(10) Cl(1) O(12) 63(2) . . . yes
O(10) Cl(1) O(13) 127(2) . . . yes
O(10) Cl(1) O(14) 139(2) . . . yes
O(10) Cl(1) O(15) 95(2) . . . yes
O(11) Cl(1) O(12) 79(3) . . . yes
O(11) Cl(1) O(13) 90(2) . . . yes
O(11) Cl(1) O(14) 164(2) . . . yes
O(11) Cl(1) O(15) 123(2) . . . yes
O(12) Cl(1) O(13) 138(1) . . . yes
O(12) Cl(1) O(14) 88(2) . . . yes
O(12) Cl(1) O(15) 116(1) . . . yes
O(13) Cl(1) O(14) 92(2) . . . yes
O(13) Cl(1) O(15) 102(2) . . . yes
O(14) Cl(1) O(15) 70(2) . . . yes
Zn(1) O(1) Ni(1) 106.0(1) . . . yes
Zn(1) O(1) C(5) 130.1(3) . . . yes
Ni(1) O(1) C(5) 121.6(3) . . . yes
Zn(1) O(2) C(26) 124.9(3) . . . yes
Ni(1) O(3) C(26) 137.6(3) . . . yes
Zn(1) O(4) C(28) 131.1(3) . . . yes
Ni(1) O(5) C(28) 133.3(3) . . . yes
Cl(1) O(6) O(12) 75(2) . . . yes
Cl(1) O(6) O(14) 66(1) . . . yes
O(12) O(6) O(14) 130(2) . . . yes
Cl(1) O(7) O(11) 59(1) . . . yes
Cl(1) O(7) O(13) 67(2) . . . yes
O(11) O(7) O(13) 118(3) . . . yes
Cl(1) O(8) O(10) 54(1) . . . yes
Cl(1) O(8) O(15) 64(2) . . . yes
O(10) O(8) O(15) 117(3) . . . yes
Cl(1) O(9) O(13) 58(1) . . . yes
Cl(1) O(9) O(14) 57(1) . . . yes
Cl(1) O(9) O(15) 51(1) . . . yes
O(13) O(9) O(14) 101(2) . . . yes
O(13) O(9) O(15) 101(2) . . . yes
O(14) O(9) O(15) 67(3) . . . yes
Cl(1) O(10) O(8) 64(2) . . . yes
Cl(1) O(10) O(11) 77(3) . . . yes
Cl(1) O(10) O(12) 64(1) . . . yes
O(8) O(10) O(11) 117(7) . . . yes
O(8) O(10) O(12) 107(2) . . . yes
O(11) O(10) O(12) 97(6) . . . yes
Cl(1) O(11) O(7) 61(1) . . . yes
Cl(1) O(11) O(10) 61(2) . . . yes
O(7) O(11) O(10) 123(3) . . . yes
Cl(1) O(12) O(6) 62(1) . . . yes
Cl(1) O(12) O(10) 51(1) . . . yes
O(6) O(12) O(10) 114(3) . . . yes
Cl(1) O(13) O(7) 75(2) . . . yes
Cl(1) O(13) O(9) 71(1) . . . yes
O(7) O(13) O(9) 146(4) . . . yes
Cl(1) O(14) O(6) 61(1) . . . yes
Cl(1) O(14) O(9) 67(1) . . . yes
Cl(1) O(14) O(15) 51(1) . . . yes
O(6) O(14) O(9) 122(2) . . . yes
O(6) O(14) O(15) 103(2) . . . yes
O(9) O(14) O(15) 59(2) . . . yes
Cl(1) O(15) O(8) 79(2) . . . yes
Cl(1) O(15) O(9) 67(1) . . . yes
Cl(1) O(15) O(14) 58(1) . . . yes
O(8) O(15) O(9) 133(4) . . . yes
O(8) O(15) O(14) 130(3) . . . yes
O(9) O(15) O(14) 53(3) . . . yes
O(16) O(16) C(30) 113(5) 2_566 . . yes
Zn(1) N(1) C(8) 127.6(3) . . . yes
Zn(1) N(1) C(9) 114.1(4) . . . yes
C(8) N(1) C(9) 118.3(4) . . . yes
Zn(1) N(2) C(10) 103.2(3) . . . yes
Zn(1) N(2) C(11) 110.6(3) . . . yes
Zn(1) N(2) C(12) 112.0(4) . . . yes
C(10) N(2) C(11) 111.6(5) . . . yes
C(10) N(2) C(12) 109.2(5) . . . yes
C(11) N(2) C(12) 110.1(5) . . . yes
Ni(1) N(3) C(13) 110.0(3) . . . yes
Ni(1) N(3) C(14) 105.1(3) . . . yes
Ni(1) N(3) C(20) 109.6(3) . . . yes
C(13) N(3) C(14) 112.1(4) . . . yes
C(13) N(3) C(20) 110.3(4) . . . yes
C(14) N(3) C(20) 109.5(4) . . . yes
Ni(1) N(4) C(15) 113.1(3) . . . yes
Ni(1) N(4) C(19) 126.1(4) . . . yes
C(15) N(4) C(19) 120.6(4) . . . yes
Ni(1) N(5) C(21) 114.3(3) . . . yes
Ni(1) N(5) C(25) 126.1(3) . . . yes
C(21) N(5) C(25) 119.1(4) . . . yes
C(1) C(2) C(3) 122.7(6) . . . yes
C(1) C(2) C(7) 120.5(6) . . . yes
C(3) C(2) C(7) 116.8(5) . . . yes
C(2) C(3) C(4) 123.2(5) . . . yes
C(3) C(4) C(5) 118.7(5) . . . yes
C(3) C(4) C(8) 117.6(4) . . . yes
C(5) C(4) C(8) 123.5(4) . . . yes
O(1) C(5) C(4) 122.6(4) . . . yes
O(1) C(5) C(6) 119.2(4) . . . yes
C(4) C(5) C(6) 118.2(4) . . . yes
C(5) C(6) C(7) 120.1(5) . . . yes
C(5) C(6) C(13) 119.5(4) . . . yes
C(7) C(6) C(13) 120.3(5) . . . yes
C(2) C(7) C(6) 122.2(5) . . . yes
N(1) C(8) C(4) 126.7(4) . . . yes
N(1) C(9) C(10) 109.2(4) . . . yes
N(2) C(10) C(9) 110.3(5) . . . yes
N(3) C(13) C(6) 113.5(4) . . . yes
N(3) C(14) C(15) 108.6(4) . . . yes
N(4) C(15) C(14) 116.6(4) . . . yes
N(4) C(15) C(16) 121.1(6) . . . yes
C(14) C(15) C(16) 122.3(6) . . . yes
C(15) C(16) C(17) 118.2(6) . . . yes
C(16) C(17) C(18) 121.2(5) . . . yes
C(17) C(18) C(19) 118.1(6) . . . yes
N(4) C(19) C(18) 120.8(6) . . . yes
N(3) C(20) C(21) 111.4(4) . . . yes
N(5) C(21) C(20) 117.3(4) . . . yes
N(5) C(21) C(22) 123.0(5) . . . yes
C(20) C(21) C(22) 119.6(5) . . . yes
C(21) C(22) C(23) 117.7(5) . . . yes
C(22) C(23) C(24) 119.8(5) . . . yes
C(23) C(24) C(25) 118.6(5) . . . yes
N(5) C(25) C(24) 121.8(5) . . . yes
O(2) C(26) O(3) 124.0(5) . . . yes
O(2) C(26) C(27) 118.4(5) . . . yes
O(3) C(26) C(27) 117.6(5) . . . yes
O(4) C(28) O(5) 124.8(4) . . . yes
O(4) C(28) C(29) 116.9(5) . . . yes
O(5) C(28) C(29) 118.3(5) . . . yes
O(16) C(30) C(31) 127(5) . . . yes
O(17) C(31) C(30) 122(7) . . . yes

loop_
_geom_bond_atom_site_label_1
_geom_bond_atom_site_label_2
_geom_bond_distance
_geom_bond_site_symmetry_1
_geom_bond_site_symmetry_2
_geom_bond_publ_flag
Zn(1) O(1) 2.020(3) . . yes
Zn(1) O(2) 1.997(4) . . yes
Zn(1) O(4) 1.980(4) . . yes
Zn(1) N(1) 2.072(4) . . yes
Zn(1) N(2) 2.162(4) . . yes
Ni(1) O(1) 2.073(3) . . yes
Ni(1) O(3) 2.053(3) . . yes
Ni(1) O(5) 2.059(3) . . yes
Ni(1) N(3) 2.125(4) . . yes
Ni(1) N(4) 2.106(4) . . yes
Ni(1) N(5) 2.116(4) . . yes
Cl(1) O(6) 1.338(9) . . yes
Cl(1) O(7) 1.43(1) . . yes
Cl(1) O(8) 1.40(2) . . yes
Cl(1) O(9) 1.52(2) . . yes
Cl(1) O(10) 1.27(3) . . yes
Cl(1) O(11) 1.40(3) . . yes
Cl(1) O(12) 1.46(2) . . yes
Cl(1) O(13) 1.36(3) . . yes
Cl(1) O(14) 1.39(3) . . yes
Cl(1) O(15) 1.29(2) . . yes
O(1) C(5) 1.332(5) . . yes
O(2) C(26) 1.252(6) . . yes
O(3) C(26) 1.250(6) . . yes
O(4) C(28) 1.268(6) . . yes
O(5) C(28) 1.243(6) . . yes
O(6) O(12) 0.99(5) . . yes
O(6) O(14) 1.20(5) . . yes
O(7) O(11) 1.38(6) . . yes
O(7) O(13) 0.89(3) . . yes
O(8) O(10) 1.34(6) . . yes
O(8) O(15) 0.83(4) . . yes
O(9) O(13) 1.23(3) . . yes
O(9) O(14) 1.35(5) . . yes
O(9) O(15) 1.44(5) . . yes
O(10) O(11) 0.94(5) . . yes
O(10) O(12) 1.44(6) . . yes
O(14) O(15) 1.55(6) . . yes
O(16) O(16) 1.27(7) . 2_566 yes
O(16) C(30) 1.31(5) . . yes
O(17) C(31) 1.29(8) . . yes
N(1) C(8) 1.269(7) . . yes
N(1) C(9) 1.471(6) . . yes
N(2) C(10) 1.460(8) . . yes
N(2) C(11) 1.472(7) . . yes
N(2) C(12) 1.473(8) . . yes
N(3) C(13) 1.498(6) . . yes
N(3) C(14) 1.490(6) . . yes
N(3) C(20) 1.477(6) . . yes
N(4) C(15) 1.331(7) . . yes
N(4) C(19) 1.358(7) . . yes
N(5) C(21) 1.329(6) . . yes
N(5) C(25) 1.357(6) . . yes
C(1) C(2) 1.509(8) . . yes
C(2) C(3) 1.372(8) . . yes
C(2) C(7) 1.399(8) . . yes
C(3) C(4) 1.410(7) . . yes
C(4) C(5) 1.403(6) . . yes
C(4) C(8) 1.456(7) . . yes
C(5) C(6) 1.412(7) . . yes
C(6) C(7) 1.383(7) . . yes
C(6) C(13) 1.494(7) . . yes
C(9) C(10) 1.530(9) . . yes
C(14) C(15) 1.523(8) . . yes
C(15) C(16) 1.395(7) . . yes
C(16) C(17) 1.37(1) . . yes
C(17) C(18) 1.38(1) . . yes
C(18) C(19) 1.387(7) . . yes
C(20) C(21) 1.509(7) . . yes
C(21) C(22) 1.377(7) . . yes
C(22) C(23) 1.386(9) . . yes
C(23) C(24) 1.398(9) . . yes
C(24) C(25) 1.363(7) . . yes
C(26) C(27) 1.500(8) . . yes
C(28) C(29) 1.478(7) . . yes
C(30) C(31) 1.23(7) . . yes

loop_
_geom_contact_atom_site_label_1
_geom_contact_atom_site_label_2
_geom_contact_distance
_geom_contact_site_symmetry_1
_geom_contact_site_symmetry_2
_geom_contact_publ_flag
O(3) C(29) 3.532(6) . 2_565 ?
O(6) C(7) 3.39(1) . 1_554 ?
O(6) C(23) 3.53(2) . 2_675 ?
O(7) C(24) 3.41(2) . . ?
O(7) C(11) 3.52(2) . 1_655 ?
O(8) O(17) 3.25(8) . 2_665 ?
O(8) C(20) 3.41(2) . 1_554 ?
O(8) C(16) 3.46(2) . 2_665 ?
O(8) C(17) 3.49(2) . 2_665 ?
O(9) C(27) 3.28(3) . . ?
O(9) C(9) 3.36(3) . 2_575 ?
O(9) C(25) 3.40(4) . . ?
O(9) C(17) 3.50(3) . 2_665 ?
O(9) C(24) 3.57(4) . . ?
O(10) O(17) 3.16(8) . 2_665 ?
O(10) C(20) 3.53(4) . 1_554 ?
O(11) C(23) 3.53(4) . 2_675 ?
O(11) C(12) 3.55(3) . 1_655 ?
O(12) C(23) 3.21(2) . 2_675 ?
O(12) C(20) 3.21(2) . 1_554 ?
O(13) C(24) 3.04(3) . . ?
O(13) C(25) 3.33(4) . . ?
O(13) C(17) 3.41(3) . 2_665 ?
O(13) C(9) 3.60(3) . 2_575 ?
O(14) C(9) 3.39(3) . 2_575 ?
O(14) C(8) 3.50(3) . 2_575 ?
O(14) C(13) 3.53(3) . 1_554 ?
O(15) C(27) 3.55(4) . . ?
O(15) C(17) 3.58(4) . 2_665 ?
O(15) C(20) 3.59(4) . 1_554 ?
C(3) C(13) 3.563(7) . 2_576 ?
C(18) C(19) 3.525(8) . 2_665 ?
C(19) C(19) 3.51(1) . 2_665 ?
C(27) C(30) 3.27(4) . 1_554 ?
